data_1535035
loop_
_publ_author_name
'Somer, M.'
'Yarasik, A.'
'Schnelle, W.'
'Aksel'rud, L.G.'
'Rosner, H.'
'Leoni, S.'
'Kniep, R.'

_publ_section_title
;
 AE (Be2 N2): Nitridoberyllates of the heavier alkaline-earth metals
;
_journal_name_full 'Angew. Chem. Int. ed.'
_journal_page_first 1088
_journal_page_last 1088
_journal_volume 43
_journal_year 2004
_chemical_formula_sum 'Be2 Mg N2'
_chemical_name_systematic 'Mg (Be2 N2)'
_space_group_IT_number 164
_symmetry_space_group_name_Hall '-P 3 2"'
_symmetry_space_group_name_H-M 'P -3 m 1'
_cell_angle_alpha 90
_cell_angle_beta 90
_cell_angle_gamma 120
_cell_formula_units_Z 1
_cell_length_a 2.9553
_cell_length_b 2.9553
_cell_length_c 5.088
_cell_volume 38.484
_citation_journal_id_ASTM ACIEF5
_cod_data_source_file Somer_ACIEF5_2004_1170.cif
_cod_data_source_block Be2Mg1N2
_cod_original_cell_volume 38.48406
_cod_original_formula_sum 'Be2 Mg1 N2'
_cod_database_code 1535035

loop_
_symmetry_equiv_pos_as_xyz
x,y,z
-y,x-y,z
-x+y,-x,z
y,x,-z
-x,-x+y,-z
x-y,-y,-z
-x,-y,-z
y,-x+y,-z
x-y,x,-z
-y,-x,z
x,x-y,z
-x+y,y,z

loop_
_atom_site_label
_atom_site_type_symbol
_atom_site_fract_x
_atom_site_fract_y
_atom_site_fract_z
_atom_site_occupancy
_atom_site_U_iso_or_equiv
Mg1 Mg+2 0 0 0 1 0.0
N1 N-3 0.33333 0.66667 0.2759 1 0.0
Be1 Be+2 0.33333 0.66667 0.622 1 0.0
